data_7028683
loop_
_publ_author_name
'Biesiada, M.'
'Kourkoumelis, N.'
'Kubicki, M.'
'Owczarzak, A. M.'
'Balas, V.'
'Hadjikakou, S. K.'

_publ_section_title
;
 Fundamental chemistry of iodine. The reaction of di-iodine towards
 thiourea and its methyl-derivative: formation of aminothiazoles and
 aminothiadiazoles through dicationic disulfides.
;
_journal_issue 12
_journal_name_full 'Dalton transactions (Cambridge, England : 2003)'
_journal_page_first 4790
_journal_page_last 4806
_journal_paper_doi 10.1039/c3dt53302f
_journal_volume 43
_journal_year 2014
_chemical_formula_moiety '2(C4 H12 N4 S2), I4, 2(Br)'
_chemical_formula_sum 'C8 H24 Br2 I4 N8 S4'
_chemical_formula_weight 1028.03
_chemical_name_systematic
;
 ?
;
_space_group_IT_number 64
_symmetry_cell_setting orthorhombic
_symmetry_space_group_name_Hall '-C 2ac 2'
_symmetry_space_group_name_H-M 'C m c a'
_atom_sites_solution_hydrogens geom
_atom_sites_solution_primary direct
_atom_sites_solution_secondary difmap
_audit_creation_method SHELXL-97
_cell_angle_alpha 90.00
_cell_angle_beta 90.00
_cell_angle_gamma 90.00
_cell_formula_units_Z 4
_cell_length_a 11.3150(13)
_cell_length_b 11.134(2)
_cell_length_c 21.9321(15)
_cell_measurement_reflns_used 2065
_cell_measurement_temperature 295(2)
_cell_measurement_theta_max 28.9209
_cell_measurement_theta_min 3.1400
_cell_volume 2763.0(6)
_computing_cell_refinement
;
CrysAlisPro, Agilent Technologies,
Version 1.171.35.21 (release 20-01-2012 CrysAlis171 .NET)
(compiled Jan 23 2012,18:06:46)
;
_computing_data_collection
;
CrysAlisPro, Agilent Technologies,
Version 1.171.35.21 (release 20-01-2012 CrysAlis171 .NET)
(compiled Jan 23 2012,18:06:46)
;
_computing_data_reduction
;
CrysAlisPro, Agilent Technologies,
Version 1.171.35.21 (release 20-01-2012 CrysAlis171 .NET)
(compiled Jan 23 2012,18:06:46)
;
_computing_structure_refinement 'SHELXL-97 (Sheldrick, 1997)'
_diffrn_ambient_temperature 295(2)
_diffrn_detector_area_resol_mean 16.1544
_diffrn_measured_fraction_theta_full 0.998
_diffrn_measured_fraction_theta_max 0.916
_diffrn_measurement_device_type 'Xcalibur, Eos'
_diffrn_measurement_method '\w scans'
_diffrn_radiation_monochromator graphite
_diffrn_radiation_source 'Enhance (Mo) X-ray Source'
_diffrn_radiation_type 'Mo K\a'
_diffrn_radiation_wavelength 0.7107
_diffrn_reflns_av_R_equivalents 0.0495
_diffrn_reflns_av_sigmaI/netI 0.0432
_diffrn_reflns_limit_h_max 14
_diffrn_reflns_limit_h_min -15
_diffrn_reflns_limit_k_max 15
_diffrn_reflns_limit_k_min -14
_diffrn_reflns_limit_l_max 29
_diffrn_reflns_limit_l_min -27
_diffrn_reflns_number 8716
_diffrn_reflns_theta_full 25.00
_diffrn_reflns_theta_max 29.22
_diffrn_reflns_theta_min 3.17
_exptl_absorpt_coefficient_mu 7.718
_exptl_absorpt_correction_T_max 1.00000
_exptl_absorpt_correction_T_min 0.60938
_exptl_absorpt_correction_type multi-scan
_exptl_absorpt_process_details
;
CrysAlisPro, Agilent Technologies,
Version 1.171.35.15 (release 03-08-2011 CrysAlis171 .NET)
(compiled Aug  3 2011,13:03:54)
Empirical absorption correction using spherical harmonics,
 implemented in SCALE3 ABSPACK scaling algorithm.
;
_exptl_crystal_colour red
_exptl_crystal_density_diffrn 2.471
_exptl_crystal_density_method 'not measured'
_exptl_crystal_description prism
_exptl_crystal_F_000 1896
_exptl_crystal_size_max 0.1
_exptl_crystal_size_mid 0.05
_exptl_crystal_size_min 0.05
_refine_diff_density_max 1.959
_refine_diff_density_min -1.066
_refine_diff_density_rms 0.185
_refine_ls_extinction_method none
_refine_ls_goodness_of_fit_ref 1.087
_refine_ls_hydrogen_treatment constr
_refine_ls_matrix_type full
_refine_ls_number_parameters 65
_refine_ls_number_reflns 1799
_refine_ls_number_restraints 0
_refine_ls_restrained_S_all 1.087
_refine_ls_R_factor_all 0.0743
_refine_ls_R_factor_gt 0.0488
_refine_ls_shift/su_max 0.001
_refine_ls_shift/su_mean 0.000
_refine_ls_structure_factor_coef Fsqd
_refine_ls_weighting_details 'calc w=1/[\s^2^(Fo^2^)+(0.0620P)^2^+17.3681P] where P=(Fo^2^+2Fc^2^)/3'
_refine_ls_weighting_scheme calc
_refine_ls_wR_factor_gt 0.1199
_refine_ls_wR_factor_ref 0.1311
_reflns_number_gt 1345
_reflns_number_total 1799
_reflns_threshold_expression >2\s(I)
_cod_data_source_file c3dt53302f.txt
_cod_data_source_block 7
_cod_original_cell_volume 2763.0(7)
_cod_original_sg_symbol_H-M Cmca
_cod_database_code 7028683

loop_
_symmetry_equiv_pos_as_xyz
'x, y, z'
'-x, -y+1/2, z+1/2'
'x, -y, -z'
'-x+1/2, y, -z+1/2'
'x+1/2, y+1/2, z'
'-x+1/2, -y+1, z+1/2'
'x+1/2, -y+1/2, -z'
'-x+1, y+1/2, -z+1/2'
'-x, -y, -z'
'x, y-1/2, -z-1/2'
'-x, y, z'
'x-1/2, -y, z-1/2'
'-x+1/2, -y+1/2, -z'
'x+1/2, y, -z-1/2'
'-x+1/2, y+1/2, z'
'x, -y+1/2, z-1/2'

loop_
_atom_site_label
_atom_site_type_symbol
_atom_site_fract_x
_atom_site_fract_y
_atom_site_fract_z
_atom_site_U_iso_or_equiv
_atom_site_adp_type
_atom_site_occupancy
_atom_site_symmetry_multiplicity
_atom_site_calc_flag
_atom_site_refinement_flags
I1 I 0.0000 0.05776(7) 0.05600(4) 0.0476(3) Uani 1 2 d S
I2 I 0.0000 0.20672(7) 0.19145(3) 0.0440(2) Uani 1 2 d S
Br1 Br 0.5000 0.14203(8) 0.08298(5) 0.0354(3) Uani 1 2 d S
S1 S 0.18981(18) 0.51854(17) 0.21626(8) 0.0405(5) Uani 1 1 d .
N11 N 0.3344(7) 0.3413(6) 0.1768(3) 0.0459(16) Uani 1 1 d .
H11A H 0.3597 0.2923 0.1495 0.055 Uiso 1 1 calc R
H11B H 0.3641 0.3399 0.2129 0.055 Uiso 1 1 calc R
N12 N 0.2028(6) 0.4242(6) 0.1102(3) 0.0456(16) Uani 1 1 d .
H12 H 0.1554 0.4830 0.1032 0.055 Uiso 1 1 calc R
C1 C 0.2513(7) 0.4175(6) 0.1636(3) 0.0357(15) Uani 1 1 d .
C12 C 0.2236(10) 0.3387(8) 0.0614(4) 0.060(2) Uani 1 1 d .
H12A H 0.3034 0.3468 0.0470 0.089 Uiso 1 1 calc R
H12B H 0.1697 0.3541 0.0285 0.089 Uiso 1 1 calc R
H12C H 0.2116 0.2586 0.0764 0.089 Uiso 1 1 calc R

loop_
_atom_site_aniso_label
_atom_site_aniso_U_11
_atom_site_aniso_U_22
_atom_site_aniso_U_33
_atom_site_aniso_U_23
_atom_site_aniso_U_13
_atom_site_aniso_U_12
I1 0.0493(5) 0.0451(4) 0.0483(5) 0.0054(3) 0.000 0.000
I2 0.0483(5) 0.0468(4) 0.0368(4) 0.0016(3) 0.000 0.000
Br1 0.0360(6) 0.0310(5) 0.0391(6) -0.0019(4) 0.000 0.000
S1 0.0525(12) 0.0383(9) 0.0306(9) -0.0010(7) -0.0029(8) 0.0054(8)
N11 0.055(4) 0.051(4) 0.032(3) -0.010(3) 0.001(3) 0.007(3)
N12 0.050(4) 0.053(4) 0.035(3) 0.002(3) -0.001(3) -0.003(3)
C1 0.044(4) 0.036(3) 0.028(3) 0.004(3) 0.002(3) -0.009(3)
C12 0.072(7) 0.073(6) 0.035(4) -0.014(4) -0.002(4) -0.012(5)

loop_
_atom_type_symbol
_atom_type_description
_atom_type_scat_dispersion_real
_atom_type_scat_dispersion_imag
_atom_type_scat_source
C C 0.0033 0.0016 'International Tables Vol C Tables 4.2.6.8 and 6.1.1.4'
H H 0.0000 0.0000 'International Tables Vol C Tables 4.2.6.8 and 6.1.1.4'
N N 0.0061 0.0033 'International Tables Vol C Tables 4.2.6.8 and 6.1.1.4'
S S 0.1246 0.1234 'International Tables Vol C Tables 4.2.6.8 and 6.1.1.4'
I I -0.4742 1.8119 'International Tables Vol C Tables 4.2.6.8 and 6.1.1.4'
Br Br -0.2901 2.4595 'International Tables Vol C Tables 4.2.6.8 and 6.1.1.4'

loop_
_geom_angle_atom_site_label_1
_geom_angle_atom_site_label_2
_geom_angle_atom_site_label_3
_geom_angle
_geom_angle_site_symmetry_1
_geom_angle_site_symmetry_3
I1 I1 I2 178.46(4) 9 .
C1 S1 S1 102.4(3) . 4
C1 N12 C12 124.1(7) . .
N12 C1 N11 123.1(7) . .
N12 C1 S1 112.9(6) . .
N11 C1 S1 124.0(6) . .

loop_
_geom_bond_atom_site_label_1
_geom_bond_atom_site_label_2
_geom_bond_distance
_geom_bond_site_symmetry_2
I1 I1 2.7728(16) 9
I1 I2 3.4022(11) .
S1 C1 1.756(7) .
S1 S1 2.011(4) 4
N11 C1 1.299(10) .
N12 C1 1.296(10) .
N12 C12 1.452(10) .

loop_
_geom_hbond_atom_site_label_D
_geom_hbond_atom_site_label_H
_geom_hbond_atom_site_label_A
_geom_hbond_distance_DH
_geom_hbond_distance_HA
_geom_hbond_distance_DA
_geom_hbond_angle_DHA
_geom_hbond_site_symmetry_A
N11 H11A Br1 0.86 2.73 3.559(7) 162.8 .
N11 H11B I2 0.86 2.99 3.756(7) 148.7 14_556
N12 H12 Br1 0.86 2.53 3.392(7) 174.6 5_455
